data_2218439
loop_
_publ_author_name
'Yao, Wei'
'Li, Fang-Shi'
'Yu, Da-Sheng'
'Lu, Chui'
'Zhu, Jin-Na'

_publ_section_title
;
 Bis(3-aminophenyl) sulfone acetonitrile solvate
;
_journal_coeditor_code HK2464
_journal_issue 6
_journal_name_full 'Acta Crystallographica Section E'
_journal_page_first o1140
_journal_paper_doi 10.1107/S1600536808014840
_journal_volume 64
_journal_year 2008
_chemical_formula_iupac 'C12 H12 N2 O2 S, C2 H3 N'
_chemical_formula_moiety 'C12 H12 N2 O2 S, C2 H3 N'
_chemical_formula_sum 'C14 H15 N3 O2 S'
_chemical_formula_weight 289.35
_chemical_name_systematic
;
Bis(3-aminophenyl) sulfone acetonitrile solvate
;
_space_group_IT_number 61
_symmetry_cell_setting orthorhombic
_symmetry_space_group_name_Hall '-P 2ac 2ab'
_symmetry_space_group_name_H-M 'P b c a'
_atom_sites_solution_hydrogens geom
_atom_sites_solution_primary direct
_atom_sites_solution_secondary difmap
_audit_creation_method SHELXL-97
_cell_angle_alpha 90.00
_cell_angle_beta 90.00
_cell_angle_gamma 90.00
_cell_formula_units_Z 8
_cell_length_a 9.1690(18)
_cell_length_b 15.559(3)
_cell_length_c 20.960(4)
_cell_measurement_reflns_used 25
_cell_measurement_temperature 294(2)
_cell_measurement_theta_max 13
_cell_measurement_theta_min 10
_cell_volume 2990.2(10)
_computing_cell_refinement 'CAD4 Software (Enraf--Nonius, 1989)'
_computing_data_collection 'CAD4 Software (Enraf--Nonius, 1989)'
_computing_data_reduction 'XCAD4 (Harms & Wocadlo, 1995)'
_computing_molecular_graphics 'SHELXTL (Sheldrick, 2008) and PLATON (Spek, 2003)'
_computing_publication_material 'SHELXTL (Sheldrick, 2008)'
_computing_structure_refinement 'SHELXL97 (Sheldrick, 2008)'
_computing_structure_solution 'SHELXS97 (Sheldrick, 2008)'
_diffrn_ambient_temperature 294(2)
_diffrn_measured_fraction_theta_full 1.000
_diffrn_measured_fraction_theta_max 1.000
_diffrn_measurement_device_type 'Enraf--Nonius CAD-4'
_diffrn_measurement_method \w/2\q
_diffrn_radiation_monochromator graphite
_diffrn_radiation_source 'fine-focus sealed tube'
_diffrn_radiation_type MoK\a
_diffrn_radiation_wavelength 0.71073
_diffrn_reflns_av_R_equivalents 0.0000
_diffrn_reflns_av_sigmaI/netI 0.0462
_diffrn_reflns_limit_h_max 10
_diffrn_reflns_limit_h_min 0
_diffrn_reflns_limit_k_max 18
_diffrn_reflns_limit_k_min 0
_diffrn_reflns_limit_l_max 24
_diffrn_reflns_limit_l_min 0
_diffrn_reflns_number 2674
_diffrn_reflns_theta_full 25.14
_diffrn_reflns_theta_max 25.14
_diffrn_reflns_theta_min 1.94
_diffrn_standards_decay_% 0
_diffrn_standards_interval_time 120
_diffrn_standards_number 3
_exptl_absorpt_coefficient_mu 0.221
_exptl_absorpt_correction_T_max 0.9367
_exptl_absorpt_correction_T_min 0.9168
_exptl_absorpt_correction_type psi-scan
_exptl_absorpt_process_details '(North <i>et al.</i>,  1968)'
_exptl_crystal_colour 'light yellow'
_exptl_crystal_density_diffrn 1.285
_exptl_crystal_density_method 'not measured'
_exptl_crystal_description block
_exptl_crystal_F_000 1216
_exptl_crystal_size_max 0.40
_exptl_crystal_size_mid 0.30
_exptl_crystal_size_min 0.30
_refine_diff_density_max 0.357
_refine_diff_density_min -0.226
_refine_ls_extinction_method none
_refine_ls_goodness_of_fit_ref 1.027
_refine_ls_hydrogen_treatment constr
_refine_ls_matrix_type full
_refine_ls_number_parameters 175
_refine_ls_number_reflns 2674
_refine_ls_number_restraints 0
_refine_ls_restrained_S_all 1.027
_refine_ls_R_factor_all 0.1007
_refine_ls_R_factor_gt 0.0549
_refine_ls_shift/su_max 0.000
_refine_ls_shift/su_mean 0.000
_refine_ls_structure_factor_coef Fsqd
_refine_ls_weighting_details 'calc w=1/[\s^2^(Fo^2^)+(0.05P)^2^+2P] where P=(Fo^2^+2Fc^2^)/3'
_refine_ls_weighting_scheme calc
_refine_ls_wR_factor_gt 0.1193
_refine_ls_wR_factor_ref 0.1354
_reflns_number_gt 1644
_reflns_number_total 2674
_reflns_threshold_expression I>2\s(I)
_cod_data_source_file hk2464.cif
_cod_data_source_block I
_cod_database_code 2218439
_cod_database_fobs_code 2218439

loop_
_symmetry_equiv_pos_as_xyz
'x, y, z'
'-x+1/2, -y, z+1/2'
'x+1/2, -y+1/2, -z'
'-x, y+1/2, -z+1/2'
'-x, -y, -z'
'x-1/2, y, -z-1/2'
'-x-1/2, y-1/2, z'
'x, -y-1/2, z-1/2'

loop_
_atom_site_type_symbol
_atom_site_label
_atom_site_fract_x
_atom_site_fract_y
_atom_site_fract_z
_atom_site_U_iso_or_equiv
_atom_site_adp_type
_atom_site_calc_flag
_atom_site_refinement_flags
_atom_site_occupancy
S S 0.45811(9) 0.20077(5) 0.17605(4) 0.0493(3) Uani d . 1
O O1 0.5131(3) 0.23557(15) 0.23465(12) 0.0692(8) Uani d . 1
O O2 0.3393(3) 0.24395(14) 0.14448(13) 0.0662(7) Uani d . 1
N N1 0.9991(3) 0.2160(3) 0.11603(18) 0.0941(13) Uani d . 1
H H1B 1.0185 0.2305 0.1547 0.113 Uiso calc R 1
H H1C 1.0683 0.2116 0.0885 0.113 Uiso calc R 1
N N2 0.1514(3) -0.06128(19) 0.11889(14) 0.0639(9) Uani d . 1
H H2B 0.1248 -0.1138 0.1240 0.077 Uiso calc R 1
H H2C 0.1096 -0.0298 0.0905 0.077 Uiso calc R 1
N N3 0.8308(6) -0.0861(3) 0.0059(2) 0.125 Uani d . 1
C C1 0.8592(4) 0.2000(2) 0.09841(18) 0.0560(9) Uani d . 1
C C2 0.8255(5) 0.1794(2) 0.03521(19) 0.0657(11) Uani d . 1
H H2D 0.9005 0.1746 0.0056 0.079 Uiso calc R 1
C C3 0.6825(5) 0.1660(3) 0.01564(19) 0.0690(11) Uani d . 1
H H3A 0.6633 0.1513 -0.0266 0.083 Uiso calc R 1
C C4 0.5695(4) 0.1741(2) 0.05805(17) 0.0582(10) Uani d . 1
H H4A 0.4734 0.1665 0.0450 0.070 Uiso calc R 1
C C5 0.6022(3) 0.19405(19) 0.12110(15) 0.0428(8) Uani d . 1
C C6 0.7437(4) 0.2064(2) 0.14153(16) 0.0502(8) Uani d . 1
H H6A 0.7622 0.2189 0.1841 0.060 Uiso calc R 1
C C7 0.2607(4) -0.0275(2) 0.15608(15) 0.0454(8) Uani d . 1
C C8 0.3005(3) 0.05871(19) 0.14943(15) 0.0434(8) Uani d . 1
H H8A 0.2563 0.0927 0.1185 0.052 Uiso calc R 1
C C9 0.4056(3) 0.09322(19) 0.18883(15) 0.0431(8) Uani d . 1
C C10 0.4737(4) 0.0444(2) 0.23542(17) 0.0582(10) Uani d . 1
H H10A 0.5433 0.0685 0.2623 0.070 Uiso calc R 1
C C11 0.4356(4) -0.0407(2) 0.24077(19) 0.0650(11) Uani d . 1
H H11A 0.4818 -0.0749 0.2711 0.078 Uiso calc R 1
C C12 0.3309(4) -0.0763(2) 0.20243(17) 0.0563(9) Uani d . 1
H H12A 0.3064 -0.1339 0.2074 0.068 Uiso calc R 1
C C13 0.6947(7) -0.0534(4) 0.1078(2) 0.130(2) Uani d . 1
H H13A 0.6632 -0.1062 0.1270 0.195 Uiso calc R 1
H H13B 0.6113 -0.0182 0.0986 0.195 Uiso calc R 1
H H13C 0.7580 -0.0234 0.1368 0.195 Uiso calc R 1
C C14 0.7706(5) -0.0714(3) 0.0506(2) 0.0858(14) Uani d . 1

loop_
_atom_site_aniso_label
_atom_site_aniso_U_11
_atom_site_aniso_U_22
_atom_site_aniso_U_33
_atom_site_aniso_U_12
_atom_site_aniso_U_13
_atom_site_aniso_U_23
S 0.0474(5) 0.0365(4) 0.0641(6) -0.0012(4) 0.0097(5) -0.0078(4)
O1 0.0785(18) 0.0611(15) 0.0680(17) -0.0187(14) 0.0159(15) -0.0280(13)
O2 0.0520(14) 0.0409(13) 0.106(2) 0.0105(12) 0.0076(15) 0.0041(13)
N1 0.0447(19) 0.153(4) 0.085(3) -0.007(2) 0.0034(18) 0.003(2)
N2 0.075(2) 0.0524(17) 0.064(2) -0.0164(16) -0.0116(18) 0.0000(15)
N3 0.125 0.125 0.125 0.000 0.000 0.000
C1 0.045(2) 0.060(2) 0.063(2) 0.0023(19) 0.0006(18) 0.0063(19)
C2 0.064(3) 0.073(3) 0.060(3) 0.006(2) 0.019(2) 0.003(2)
C3 0.072(3) 0.088(3) 0.046(2) -0.002(2) 0.002(2) -0.004(2)
C4 0.051(2) 0.069(2) 0.054(2) -0.0041(19) -0.0050(19) -0.0003(18)
C5 0.0463(18) 0.0338(16) 0.048(2) -0.0005(15) 0.0029(16) 0.0007(15)
C6 0.0490(19) 0.0523(19) 0.049(2) -0.0045(18) -0.0020(18) -0.0006(17)
C7 0.0461(19) 0.0424(18) 0.048(2) -0.0019(16) 0.0052(17) -0.0044(15)
C8 0.0448(19) 0.0408(17) 0.0447(18) 0.0043(15) 0.0052(16) 0.0023(15)
C9 0.0413(18) 0.0376(17) 0.050(2) 0.0034(14) 0.0030(16) -0.0015(15)
C10 0.059(2) 0.053(2) 0.063(2) -0.0074(18) -0.013(2) 0.0013(18)
C11 0.070(3) 0.055(2) 0.069(2) -0.005(2) -0.021(2) 0.0174(19)
C12 0.064(2) 0.0436(19) 0.061(2) -0.0034(19) 0.002(2) 0.0042(17)
C13 0.182(7) 0.111(4) 0.097(4) 0.030(4) 0.051(4) -0.002(3)
C14 0.092(4) 0.087(3) 0.078(3) 0.013(3) -0.002(3) 0.004(3)

loop_
_atom_type_symbol
_atom_type_description
_atom_type_scat_dispersion_real
_atom_type_scat_dispersion_imag
_atom_type_scat_source
C C 0.0033 0.0016 'International Tables Vol C Tables 4.2.6.8 and 6.1.1.4'
H H 0.0000 0.0000 'International Tables Vol C Tables 4.2.6.8 and 6.1.1.4'
N N 0.0061 0.0033 'International Tables Vol C Tables 4.2.6.8 and 6.1.1.4'
O O 0.0106 0.0060 'International Tables Vol C Tables 4.2.6.8 and 6.1.1.4'
S S 0.1246 0.1234 'International Tables Vol C Tables 4.2.6.8 and 6.1.1.4'

loop_
_geom_angle_atom_site_label_1
_geom_angle_atom_site_label_2
_geom_angle_atom_site_label_3
_geom_angle
O1 S O2 118.90(16)
O1 S C5 108.65(16)
O2 S C5 107.18(15)
O1 S C9 108.95(15)
O2 S C9 107.82(15)
C5 S C9 104.40(14)
N1 C1 C6 121.8(3)
N1 C1 C2 120.6(4)
C6 C1 C2 117.6(3)
C1 N1 H1B 120.0
C1 N1 H1C 120.0
H1B N1 H1C 120.0
C7 N2 H2B 120.0
C7 N2 H2C 120.0
H2B N2 H2C 120.0
C3 C2 C1 121.5(4)
C3 C2 H2D 119.2
C1 C2 H2D 119.2
C4 C3 C2 120.5(4)
C4 C3 H3A 119.7
C2 C3 H3A 119.7
C3 C4 C5 118.3(3)
C3 C4 H4A 120.9
C5 C4 H4A 120.9
C6 C5 C4 121.9(3)
C6 C5 S 119.7(3)
C4 C5 S 118.3(3)
C5 C6 C1 120.2(3)
C5 C6 H6A 119.9
C1 C6 H6A 119.9
N2 C7 C12 121.7(3)
N2 C7 C8 120.1(3)
C12 C7 C8 118.2(3)
C9 C8 C7 119.8(3)
C9 C8 H8A 120.1
C7 C8 H8A 120.1
C8 C9 C10 121.6(3)
C8 C9 S 118.1(2)
C10 C9 S 120.3(3)
C11 C10 C9 118.1(3)
C11 C10 H10A 121.0
C9 C10 H10A 121.0
C12 C11 C10 121.3(3)
C12 C11 H11A 119.3
C10 C11 H11A 119.3
C11 C12 C7 121.0(3)
C11 C12 H12A 119.5
C7 C12 H12A 119.5
C14 C13 H13A 109.5
C14 C13 H13B 109.5
H13A C13 H13B 109.5
C14 C13 H13C 109.5
H13A C13 H13C 109.5
H13B C13 H13C 109.5
N3 C14 C13 179.4(6)

loop_
_geom_bond_atom_site_label_1
_geom_bond_atom_site_label_2
_geom_bond_distance
S O1 1.434(2)
S O2 1.441(2)
S C5 1.756(3)
S C9 1.762(3)
C1 N1 1.358(5)
C1 C6 1.396(5)
C1 C2 1.397(5)
N1 H1B 0.8600
N1 H1C 0.8600
N2 C7 1.374(4)
N2 H2B 0.8600
N2 H2C 0.8600
C2 C3 1.390(5)
C2 H2D 0.9300
C3 C4 1.371(5)
C3 H3A 0.9300
C4 C5 1.390(5)
C4 H4A 0.9300
C5 C6 1.380(4)
C6 H6A 0.9300
C7 C12 1.390(5)
C7 C8 1.398(4)
C8 C9 1.378(4)
C8 H8A 0.9300
C9 C10 1.386(4)
C10 C11 1.375(5)
C10 H10A 0.9300
C11 C12 1.368(5)
C11 H11A 0.9300
C12 H12A 0.9300
C13 C14 1.415(6)
C13 H13A 0.9600
C13 H13B 0.9600
C13 H13C 0.9600
C14 N3 1.111(6)

loop_
_geom_hbond_atom_site_label_D
_geom_hbond_atom_site_label_H
_geom_hbond_atom_site_label_A
_geom_hbond_site_symmetry_A
_geom_hbond_distance_DH
_geom_hbond_distance_HA
_geom_hbond_distance_DA
_geom_hbond_angle_DHA
_geom_hbond_publ_flag
C6 H6A O1 . 0.93 2.53 2.913(4) 105.00 yes
C8 H8A O2 . 0.93 2.53 2.906(4) 104.00 yes
N1 H1B O1 6_656 0.86 2.32 3.147(5) 161 yes
N2 H2B O2 7_655 0.86 2.28 3.079(4) 155 yes

loop_
_geom_torsion_atom_site_label_1
_geom_torsion_atom_site_label_2
_geom_torsion_atom_site_label_3
_geom_torsion_atom_site_label_4
_geom_torsion
N1 C1 C2 C3 -177.5(4)
C6 C1 C2 C3 0.2(6)
C1 C2 C3 C4 1.2(6)
C2 C3 C4 C5 -1.5(6)
C3 C4 C5 C6 0.6(5)
C3 C4 C5 S -177.8(3)
O1 S C5 C6 11.1(3)
O2 S C5 C6 140.7(3)
C9 S C5 C6 -105.0(3)
O1 S C5 C4 -170.5(3)
O2 S C5 C4 -40.9(3)
C9 S C5 C4 73.3(3)
C4 C5 C6 C1 0.8(5)
S C5 C6 C1 179.1(3)
N1 C1 C6 C5 176.6(4)
C2 C1 C6 C5 -1.2(5)
N2 C7 C8 C9 177.1(3)
C12 C7 C8 C9 -0.7(5)
C7 C8 C9 C10 0.0(5)
C7 C8 C9 S 177.0(2)
O1 S C9 C8 154.6(2)
O2 S C9 C8 24.3(3)
C5 S C9 C8 -89.5(3)
O1 S C9 C10 -28.3(3)
O2 S C9 C10 -158.6(3)
C5 S C9 C10 87.6(3)
C8 C9 C10 C11 1.2(5)
S C9 C10 C11 -175.8(3)
C9 C10 C11 C12 -1.5(6)
C10 C11 C12 C7 0.8(6)
N2 C7 C12 C11 -177.4(3)
C8 C7 C12 C11 0.4(5)

loop_
_cod_related_entry_id
_cod_related_entry_database
_cod_related_entry_code
1 ChemSpider 30655501
